data_7160585
loop_
_publ_author_name
'Patil, Baliram R.'
'Nichinde, Chandrakant B.'
'Girase, Amardipsing S.'
'Chaudhari, Suryakant S.'
'Kinage, Anil K.'

_publ_section_title
;
 Conjugate addition/cyclization of propanal with isatylidene
 malononitriles: an efficient one-pot organocatalytic approach for the
 synthesis of 3'-methyl spiro[2<i>H</i>-pyran-3,4'-indoline].
;
_journal_issue 25
_journal_name_full 'Organic &amp; biomolecular chemistry'
_journal_page_first 6214
_journal_page_last 6219
_journal_paper_doi 10.1039/d5ob00553a
_journal_volume 23
_journal_year 2025
_chemical_formula_moiety 'C16 H17 N3 O2'
_chemical_formula_sum 'C16 H17 N3 O2'
_chemical_formula_weight 283.32
_space_group_crystal_system monoclinic
_space_group_IT_number 14
_space_group_name_Hall '-P 2ybc'
_space_group_name_H-M_alt 'P 1 21/c 1'
_atom_sites_solution_hydrogens mixed
_audit_creation_date 2025-03-28
_audit_creation_method
;
Olex2 1.5
(compiled 2025.03.04 svn.red2d20d0 for OlexSys, GUI svn.r7188)
;
_audit_update_record
;
2025-03-28 deposited with the CCDC.	2025-06-02 downloaded from the CCDC.
;
_cell_angle_alpha 90
_cell_angle_beta 97.146(4)
_cell_angle_gamma 90
_cell_formula_units_Z 4
_cell_length_a 9.3030(13)
_cell_length_b 8.9537(13)
_cell_length_c 17.411(2)
_cell_measurement_reflns_used 6608
_cell_measurement_temperature 150.15
_cell_measurement_theta_max 25.01
_cell_measurement_theta_min 2.56
_cell_volume 1439.0(3)
_computing_cell_refinement 'SAINT v8.37A (Bruker, 2015)'
_computing_data_reduction 'SAINT v8.37A (Bruker, 2015)'
_computing_molecular_graphics 'Olex2 1.5 (Dolomanov et al., 2009)'
_computing_publication_material 'Olex2 1.5 (Dolomanov et al., 2009)'
_computing_structure_refinement 'XL  (Sheldrick, 2008)'
_diffrn_ambient_temperature 150.15
_diffrn_measured_fraction_theta_full 0.997
_diffrn_measured_fraction_theta_max 0.997
_diffrn_measurement_device_type 'Bruker APEX-II CCD'
_diffrn_measurement_method '\f and \w scans'
_diffrn_radiation_type MoK\a
_diffrn_radiation_wavelength 0.71073
_diffrn_reflns_av_R_equivalents 0.1079
_diffrn_reflns_av_unetI/netI 0.0608
_diffrn_reflns_Laue_measured_fraction_full 0.997
_diffrn_reflns_Laue_measured_fraction_max 0.997
_diffrn_reflns_limit_h_max 11
_diffrn_reflns_limit_h_min -11
_diffrn_reflns_limit_k_max 10
_diffrn_reflns_limit_k_min -10
_diffrn_reflns_limit_l_max 20
_diffrn_reflns_limit_l_min -19
_diffrn_reflns_number 21631
_diffrn_reflns_point_group_measured_fraction_full 0.997
_diffrn_reflns_point_group_measured_fraction_max 0.997
_diffrn_reflns_theta_full 25.030
_diffrn_reflns_theta_max 25.030
_diffrn_reflns_theta_min 2.206
_diffrn_source_current 0.95
_diffrn_source_power 0.0475
_diffrn_source_voltage 50.0
_diffrn_standards_number 0
_exptl_absorpt_coefficient_mu 0.089
_exptl_absorpt_correction_T_max 0.7452
_exptl_absorpt_correction_T_min 0.6021
_exptl_absorpt_correction_type multi-scan
_exptl_absorpt_process_details
;
SADABS-2016/2 (Bruker,2016/2) was used for absorption correction.
wR2(int) was 0.1139 before and 0.0835 after correction.
The Ratio of minimum to maximum transmission is 0.8080.
The \l/2 correction factor is Not present.
;
_exptl_crystal_colour 'clear colourless'
_exptl_crystal_colour_lustre clear
_exptl_crystal_colour_primary colourless
_exptl_crystal_density_diffrn 1.308
_exptl_crystal_description block
_exptl_crystal_F_000 600
_exptl_crystal_size_max 0.312
_exptl_crystal_size_mid 0.268
_exptl_crystal_size_min 0.215
_refine_diff_density_max 0.280
_refine_diff_density_min -0.265
_refine_diff_density_rms 0.061
_refine_ls_extinction_method none
_refine_ls_goodness_of_fit_ref 1.106
_refine_ls_hydrogen_treatment mixed
_refine_ls_matrix_type full
_refine_ls_number_parameters 200
_refine_ls_number_reflns 2546
_refine_ls_number_restraints 0
_refine_ls_restrained_S_all 1.106
_refine_ls_R_factor_all 0.1001
_refine_ls_R_factor_gt 0.0626
_refine_ls_shift/su_max 0.000
_refine_ls_shift/su_mean 0.000
_refine_ls_structure_factor_coef Fsqd
_refine_ls_weighting_details 'w=1/[\s^2^(Fo^2^)+(0.0492P)^2^+1.0106P] where P=(Fo^2^+2Fc^2^)/3'
_refine_ls_weighting_scheme calc
_refine_ls_wR_factor_gt 0.1188
_refine_ls_wR_factor_ref 0.1334
_reflns_Friedel_coverage 0.000
_reflns_number_gt 1832
_reflns_number_total 2546
_reflns_threshold_expression 'I > 2\s(I)'
_cod_data_source_file d5ob00553a2.cif
_cod_data_source_block 4Bb
_cod_depositor_comments 'Adding full bibliography for 7160584--7160585.cif.'
_cod_database_code 7160585
_shelx_shelxl_version_number 2014/7
_shelx_space_group_comment
;
The symmetry employed for this shelxl refinement is uniquely defined
by the following loop, which should always be used as a source of
symmetry information in preference to the above space-group names.
They are only intended as comments.
;
_shelx_estimated_absorpt_t_max 0.981
_shelx_estimated_absorpt_t_min 0.973
_olex2_refinement_description
;
1.a Ternary CH refined with riding coordinates:
 C4(H4)
1.b Secondary CH2 refined with riding coordinates:
 C5(H5A,H5B), C15(H15A,H15B)
1.c Aromatic/amide H refined with riding coordinates:
 C9(H9), C10(H10), C12(H12), C11(H11)
1.d Idealised Me refined as rotating group:
 C7(H7A,H7B,H7C), C16(H16A,H16B,H16C)
;
_olex2_submission_special_instructions 'No special instructions were received'

loop_
_space_group_symop_operation_xyz
'x, y, z'
'-x, y+1/2, -z+1/2'
'-x, -y, -z'
'x, -y-1/2, z-1/2'

loop_
_atom_site_label
_atom_site_type_symbol
_atom_site_fract_x
_atom_site_fract_y
_atom_site_fract_z
_atom_site_U_iso_or_equiv
_atom_site_adp_type
_atom_site_occupancy
_atom_site_site_symmetry_order
_atom_site_calc_flag
_atom_site_refinement_flags_posn
_atom_site_refinement_flags_adp
_atom_site_refinement_flags_occupancy
_atom_site_disorder_assembly
_atom_site_disorder_group
O2 O 0.74314(19) 0.57322(19) 0.71917(9) 0.0216(4) Uani 1 1 d . . . . .
O1 O 0.79847(19) 1.06137(19) 0.72386(10) 0.0233(5) Uani 1 1 d . . . . .
N3 N 0.7704(2) 0.5348(2) 0.59164(12) 0.0216(5) Uani 1 1 d . . . . .
N1 N 0.5648(3) 1.0731(3) 0.73615(14) 0.0291(6) Uani 1 1 d . . . . .
N2 N 0.3885(3) 0.7850(2) 0.61621(13) 0.0273(6) Uani 1 1 d . . . . .
C6 C 0.5039(3) 0.8291(3) 0.63419(13) 0.0160(6) Uani 1 1 d . . . . .
C8 C 0.7697(3) 0.7740(3) 0.54488(13) 0.0145(6) Uani 1 1 d . . . . .
C3 C 0.7697(3) 0.7864(3) 0.63148(13) 0.0134(6) Uani 1 1 d . . . . .
C14 C 0.7572(3) 0.6207(3) 0.65455(14) 0.0159(6) Uani 1 1 d . . . . .
C2 C 0.6471(3) 0.8785(3) 0.65626(13) 0.0139(6) Uani 1 1 d . . . . .
C1 C 0.6675(3) 1.0001(3) 0.70373(13) 0.0181(6) Uani 1 1 d . . . . .
C5 C 0.9109(3) 1.0112(3) 0.67982(15) 0.0204(6) Uani 1 1 d . . . . .
H5A H 1.0059 1.0482 0.7045 0.024 Uiso 1 1 calc R U . . .
H5B H 0.8936 1.0532 0.6269 0.024 Uiso 1 1 calc R U . . .
C4 C 0.9146(3) 0.8430(3) 0.67519(14) 0.0163(6) Uani 1 1 d . . . . .
H4 H 0.9215 0.8039 0.7293 0.020 Uiso 1 1 calc R U . . .
C9 C 0.7650(3) 0.8815(3) 0.48791(14) 0.0195(6) Uani 1 1 d . . . . .
H9 H 0.7590 0.9843 0.5005 0.023 Uiso 1 1 calc R U . . .
C13 C 0.7741(3) 0.6242(3) 0.52483(14) 0.0199(6) Uani 1 1 d . . . . .
C10 C 0.7693(3) 0.8368(3) 0.41148(14) 0.0266(7) Uani 1 1 d . . . . .
H10 H 0.7673 0.9097 0.3717 0.032 Uiso 1 1 calc R U . . .
C7 C 1.0485(3) 0.7909(3) 0.64145(15) 0.0231(6) Uani 1 1 d . . . . .
H7A H 1.0471 0.6818 0.6371 0.035 Uiso 1 1 calc R U . . .
H7B H 1.1353 0.8221 0.6754 0.035 Uiso 1 1 calc R U . . .
H7C H 1.0498 0.8351 0.5900 0.035 Uiso 1 1 calc R U . . .
C12 C 0.7779(3) 0.5771(3) 0.44955(15) 0.0321(7) Uani 1 1 d . . . . .
H12 H 0.7814 0.4741 0.4368 0.039 Uiso 1 1 calc R U . . .
C15 C 0.7623(3) 0.3716(3) 0.59237(17) 0.0331(7) Uani 1 1 d . . . . .
H15A H 0.8038 0.3342 0.6439 0.040 Uiso 1 1 calc R U . . .
H15B H 0.8208 0.3306 0.5535 0.040 Uiso 1 1 calc R U . . .
C11 C 0.7764(3) 0.6874(3) 0.39342(15) 0.0350(8) Uani 1 1 d . . . . .
H11 H 0.7804 0.6591 0.3411 0.042 Uiso 1 1 calc R U . . .
C16 C 0.6100(4) 0.3180(3) 0.57484(18) 0.0441(9) Uani 1 1 d . . . . .
H16A H 0.5679 0.3566 0.5243 0.066 Uiso 1 1 calc R U . . .
H16B H 0.5531 0.3535 0.6149 0.066 Uiso 1 1 calc R U . . .
H16C H 0.6089 0.2085 0.5737 0.066 Uiso 1 1 calc R U . . .
H1A H 0.478(4) 1.037(3) 0.7343(16) 0.034(9) Uiso 1 1 d . . . . .
H1B H 0.595(3) 1.150(4) 0.7680(18) 0.039(9) Uiso 1 1 d . . . . .

loop_
_atom_site_aniso_label
_atom_site_aniso_U_11
_atom_site_aniso_U_22
_atom_site_aniso_U_33
_atom_site_aniso_U_23
_atom_site_aniso_U_13
_atom_site_aniso_U_12
O2 0.0237(11) 0.0235(10) 0.0180(10) 0.0078(8) 0.0043(8) -0.0004(8)
O1 0.0198(11) 0.0239(10) 0.0266(10) -0.0126(8) 0.0037(8) -0.0022(8)
N3 0.0313(14) 0.0127(11) 0.0220(12) -0.0004(9) 0.0084(10) 0.0019(10)
N1 0.0240(16) 0.0319(15) 0.0329(14) -0.0147(12) 0.0095(12) 0.0042(12)
N2 0.0160(14) 0.0283(14) 0.0379(14) -0.0008(11) 0.0047(11) -0.0017(11)
C6 0.0169(16) 0.0156(14) 0.0167(13) 0.0030(10) 0.0064(11) 0.0040(12)
C8 0.0103(13) 0.0183(14) 0.0156(13) 0.0003(10) 0.0046(10) -0.0004(10)
C3 0.0136(13) 0.0140(13) 0.0127(12) 0.0001(10) 0.0025(10) 0.0010(10)
C14 0.0113(14) 0.0175(13) 0.0186(14) 0.0045(11) 0.0011(10) 0.0025(11)
C2 0.0131(14) 0.0163(13) 0.0122(12) 0.0003(10) 0.0010(10) 0.0015(11)
C1 0.0177(15) 0.0199(14) 0.0166(13) 0.0022(11) 0.0023(11) 0.0033(12)
C5 0.0141(14) 0.0235(14) 0.0240(14) -0.0040(12) 0.0036(11) -0.0040(11)
C4 0.0129(14) 0.0194(14) 0.0162(13) 0.0017(10) 0.0002(10) 0.0009(11)
C9 0.0174(15) 0.0211(14) 0.0200(14) 0.0025(11) 0.0018(11) -0.0043(11)
C13 0.0221(15) 0.0197(14) 0.0194(13) -0.0008(11) 0.0084(11) -0.0004(12)
C10 0.0304(17) 0.0338(17) 0.0167(14) 0.0033(12) 0.0072(12) -0.0068(13)
C7 0.0131(14) 0.0274(15) 0.0293(15) 0.0013(12) 0.0042(11) 0.0036(12)
C12 0.045(2) 0.0271(16) 0.0272(16) -0.0097(13) 0.0147(14) -0.0050(14)
C15 0.052(2) 0.0150(14) 0.0343(17) -0.0009(13) 0.0132(15) 0.0015(14)
C11 0.045(2) 0.048(2) 0.0138(14) -0.0102(14) 0.0121(13) -0.0123(16)
C16 0.061(2) 0.0287(17) 0.0425(19) -0.0015(15) 0.0061(17) -0.0152(17)

loop_
_atom_type_symbol
_atom_type_description
_atom_type_scat_dispersion_real
_atom_type_scat_dispersion_imag
_atom_type_scat_source
C C 0.0033 0.0016 'International Tables Vol C Tables 4.2.6.8 and 6.1.1.4'
H H 0.0000 0.0000 'International Tables Vol C Tables 4.2.6.8 and 6.1.1.4'
N N 0.0061 0.0033 'International Tables Vol C Tables 4.2.6.8 and 6.1.1.4'
O O 0.0106 0.0060 'International Tables Vol C Tables 4.2.6.8 and 6.1.1.4'

loop_
_geom_angle_atom_site_label_1
_geom_angle_atom_site_label_2
_geom_angle_atom_site_label_3
_geom_angle
_geom_angle_site_symmetry_1
_geom_angle_site_symmetry_3
_geom_angle_publ_flag
C1 O1 C5 115.35(18) . . ?
C14 N3 C13 110.9(2) . . ?
C14 N3 C15 123.3(2) . . ?
C13 N3 C15 125.3(2) . . ?
C1 N1 H1A 121(2) . . ?
C1 N1 H1B 117(2) . . ?
H1A N1 H1B 121(3) . . ?
N2 C6 C2 178.1(3) . . ?
C9 C8 C3 131.5(2) . . ?
C9 C8 C13 119.5(2) . . ?
C13 C8 C3 109.0(2) . . ?
C8 C3 C14 101.41(18) . . ?
C8 C3 C2 114.71(19) . . ?
C8 C3 C4 113.97(19) . . ?
C14 C3 C4 105.99(19) . . ?
C2 C3 C14 111.42(19) . . ?
C2 C3 C4 108.83(19) . . ?
O2 C14 N3 125.2(2) . . ?
O2 C14 C3 126.3(2) . . ?
N3 C14 C3 108.49(19) . . ?
C6 C2 C3 118.1(2) . . ?
C1 C2 C6 118.0(2) . . ?
C1 C2 C3 123.6(2) . . ?
O1 C1 C2 122.5(2) . . ?
N1 C1 O1 111.3(2) . . ?
N1 C1 C2 126.2(3) . . ?
O1 C5 H5A 109.4 . . ?
O1 C5 H5B 109.4 . . ?
O1 C5 C4 111.2(2) . . ?
H5A C5 H5B 108.0 . . ?
C4 C5 H5A 109.4 . . ?
C4 C5 H5B 109.4 . . ?
C3 C4 H4 107.4 . . ?
C5 C4 C3 109.2(2) . . ?
C5 C4 H4 107.4 . . ?
C5 C4 C7 110.7(2) . . ?
C7 C4 C3 114.6(2) . . ?
C7 C4 H4 107.4 . . ?
C8 C9 H9 120.5 . . ?
C8 C9 C10 119.0(2) . . ?
C10 C9 H9 120.5 . . ?
C8 C13 N3 109.6(2) . . ?
C12 C13 N3 127.8(2) . . ?
C12 C13 C8 122.6(2) . . ?
C9 C10 H10 119.9 . . ?
C11 C10 C9 120.3(2) . . ?
C11 C10 H10 119.9 . . ?
C4 C7 H7A 109.5 . . ?
C4 C7 H7B 109.5 . . ?
C4 C7 H7C 109.5 . . ?
H7A C7 H7B 109.5 . . ?
H7A C7 H7C 109.5 . . ?
H7B C7 H7C 109.5 . . ?
C13 C12 H12 121.6 . . ?
C13 C12 C11 116.8(3) . . ?
C11 C12 H12 121.6 . . ?
N3 C15 H15A 109.3 . . ?
N3 C15 H15B 109.3 . . ?
N3 C15 C16 111.6(3) . . ?
H15A C15 H15B 108.0 . . ?
C16 C15 H15A 109.3 . . ?
C16 C15 H15B 109.3 . . ?
C10 C11 C12 121.8(2) . . ?
C10 C11 H11 119.1 . . ?
C12 C11 H11 119.1 . . ?
C15 C16 H16A 109.5 . . ?
C15 C16 H16B 109.5 . . ?
C15 C16 H16C 109.5 . . ?
H16A C16 H16B 109.5 . . ?
H16A C16 H16C 109.5 . . ?
H16B C16 H16C 109.5 . . ?

loop_
_geom_bond_atom_site_label_1
_geom_bond_atom_site_label_2
_geom_bond_distance
_geom_bond_site_symmetry_2
_geom_bond_publ_flag
O2 C14 1.225(3) . ?
O1 C1 1.342(3) . ?
O1 C5 1.443(3) . ?
N3 C14 1.356(3) . ?
N3 C13 1.416(3) . ?
N3 C15 1.463(3) . ?
N1 C1 1.339(3) . ?
N1 H1A 0.86(3) . ?
N1 H1B 0.90(3) . ?
N2 C6 1.150(3) . ?
C6 C2 1.411(4) . ?
C8 C3 1.512(3) . ?
C8 C9 1.379(3) . ?
C8 C13 1.388(3) . ?
C3 C14 1.546(3) . ?
C3 C2 1.514(3) . ?
C3 C4 1.548(3) . ?
C2 C1 1.366(3) . ?
C5 H5A 0.9900 . ?
C5 H5B 0.9900 . ?
C5 C4 1.508(3) . ?
C4 H4 1.0000 . ?
C4 C7 1.515(3) . ?
C9 H9 0.9500 . ?
C9 C10 1.395(3) . ?
C13 C12 1.382(4) . ?
C10 H10 0.9500 . ?
C10 C11 1.378(4) . ?
C7 H7A 0.9800 . ?
C7 H7B 0.9800 . ?
C7 H7C 0.9800 . ?
C12 H12 0.9500 . ?
C12 C11 1.389(4) . ?
C15 H15A 0.9900 . ?
C15 H15B 0.9900 . ?
C15 C16 1.491(4) . ?
C11 H11 0.9500 . ?
C16 H16A 0.9800 . ?
C16 H16B 0.9800 . ?
C16 H16C 0.9800 . ?

loop_
_geom_torsion_atom_site_label_1
_geom_torsion_atom_site_label_2
_geom_torsion_atom_site_label_3
_geom_torsion_atom_site_label_4
_geom_torsion
_geom_torsion_site_symmetry_1
_geom_torsion_site_symmetry_2
_geom_torsion_site_symmetry_3
_geom_torsion_site_symmetry_4
_geom_torsion_publ_flag
O1 C5 C4 C3 63.0(3) . . . . ?
O1 C5 C4 C7 -170.0(2) . . . . ?
N3 C13 C12 C11 178.0(3) . . . . ?
C6 C2 C1 O1 -175.6(2) . . . . ?
C6 C2 C1 N1 4.6(4) . . . . ?
C8 C3 C14 O2 -174.7(2) . . . . ?
C8 C3 C14 N3 7.7(2) . . . . ?
C8 C3 C2 C6 62.1(3) . . . . ?
C8 C3 C2 C1 -123.1(2) . . . . ?
C8 C3 C4 C5 89.7(2) . . . . ?
C8 C3 C4 C7 -35.0(3) . . . . ?
C8 C9 C10 C11 0.7(4) . . . . ?
C8 C13 C12 C11 -0.3(4) . . . . ?
C3 C8 C9 C10 178.8(2) . . . . ?
C3 C8 C13 N3 2.6(3) . . . . ?
C3 C8 C13 C12 -178.8(2) . . . . ?
C3 C2 C1 O1 9.7(4) . . . . ?
C3 C2 C1 N1 -170.1(2) . . . . ?
C14 N3 C13 C8 2.7(3) . . . . ?
C14 N3 C13 C12 -175.8(3) . . . . ?
C14 N3 C15 C16 87.5(3) . . . . ?
C14 C3 C2 C6 -52.4(3) . . . . ?
C14 C3 C2 C1 122.4(2) . . . . ?
C14 C3 C4 C5 -159.60(19) . . . . ?
C14 C3 C4 C7 75.6(2) . . . . ?
C2 C3 C14 O2 -52.2(3) . . . . ?
C2 C3 C14 N3 130.2(2) . . . . ?
C2 C3 C4 C5 -39.7(3) . . . . ?
C2 C3 C4 C7 -164.5(2) . . . . ?
C1 O1 C5 C4 -49.2(3) . . . . ?
C5 O1 C1 N1 -167.7(2) . . . . ?
C5 O1 C1 C2 12.5(3) . . . . ?
C4 C3 C14 O2 66.0(3) . . . . ?
C4 C3 C14 N3 -111.5(2) . . . . ?
C4 C3 C2 C6 -168.9(2) . . . . ?
C4 C3 C2 C1 5.9(3) . . . . ?
C9 C8 C3 C14 173.2(3) . . . . ?
C9 C8 C3 C2 53.0(4) . . . . ?
C9 C8 C3 C4 -73.4(3) . . . . ?
C9 C8 C13 N3 -176.8(2) . . . . ?
C9 C8 C13 C12 1.8(4) . . . . ?
C9 C10 C11 C12 0.8(4) . . . . ?
C13 N3 C14 O2 175.7(2) . . . . ?
C13 N3 C14 C3 -6.7(3) . . . . ?
C13 N3 C15 C16 -84.0(3) . . . . ?
C13 C8 C3 C14 -6.1(2) . . . . ?
C13 C8 C3 C2 -126.3(2) . . . . ?
C13 C8 C3 C4 107.3(2) . . . . ?
C13 C8 C9 C10 -2.0(4) . . . . ?
C13 C12 C11 C10 -1.0(4) . . . . ?
C15 N3 C14 O2 3.1(4) . . . . ?
C15 N3 C14 C3 -179.3(2) . . . . ?
C15 N3 C13 C8 175.1(2) . . . . ?
C15 N3 C13 C12 -3.4(4) . . . . ?
